data_7057017
loop_
_publ_author_name
'Berezin, A. S.'
'Ivanova, A. D.'
'Komarov, V. Yu.'
'Nadolinny, V. A.'
'Lavrenova, L. G.'

_publ_section_title
;
 Influence of water on the structure and magnetic properties of a copper
 bromide coordination compound with 3-amino-4-ethoxycarbonylpyrazole
;
_journal_issue 7
_journal_name_full 'New Journal of Chemistry'
_journal_page_first 4902
_journal_paper_doi 10.1039/C8NJ00017D
_journal_volume 42
_journal_year 2018
_chemical_formula_moiety 'C24 H36 Br Cu N12 O8 1+, Br 1-, H2O'
_chemical_formula_sum 'C24 H38 Br2 Cu N12 O9'
_chemical_formula_weight 862.02
_space_group_crystal_system monoclinic
_space_group_IT_number 9
_space_group_name_Hall 'C -2yc'
_space_group_name_H-M_alt 'C 1 c 1'
_symmetry_space_group_name_Hall 'C -2yc'
_symmetry_space_group_name_H-M 'C 1 c 1'
_atom_sites_solution_hydrogens geom
_atom_sites_solution_primary dual
_audit_creation_date 2017-09-19
_audit_creation_method
;
Olex2 1.2
(compiled 2017.08.10 svn.r3458 for OlexSys, GUI svn.r5381)
;
_audit_update_record
;
2017-12-07 deposited with the CCDC.
2018-02-13 downloaded from the CCDC.
;
_cell_angle_alpha 90
_cell_angle_beta 100.075(2)
_cell_angle_gamma 90
_cell_formula_units_Z 4
_cell_length_a 30.7828(17)
_cell_length_b 5.6317(3)
_cell_length_c 20.8991(12)
_cell_measurement_reflns_used 7875
_cell_measurement_temperature 150
_cell_measurement_theta_max 28.15
_cell_measurement_theta_min 2.19
_cell_volume 3567.2(3)
_computing_cell_refinement 'Bruker SAINT'
_computing_data_collection 'Bruker APEX2'
_computing_data_reduction 'Bruker SAINT'
_computing_molecular_graphics 'Olex2 (Dolomanov et al., 2009)'
_computing_publication_material 'Olex2 (Dolomanov et al., 2009)'
_computing_structure_refinement 'ShelXL (Sheldrick, 2015)'
_computing_structure_solution 'ShelXT (Sheldrick, 2015)'
_diffrn_ambient_temperature 150
_diffrn_detector_area_resol_mean 8.333
_diffrn_measured_fraction_theta_full 0.999
_diffrn_measured_fraction_theta_max 0.999
_diffrn_measurement_device_type 'Bruker APEX2 CCD area detector'
_diffrn_measurement_method '\w and \f scans'
_diffrn_radiation_monochromator graphite
_diffrn_radiation_type MoK\a
_diffrn_radiation_wavelength 0.71073
_diffrn_reflns_av_R_equivalents 0.0389
_diffrn_reflns_av_unetI/netI 0.0455
_diffrn_reflns_Laue_measured_fraction_full 0.999
_diffrn_reflns_Laue_measured_fraction_max 0.999
_diffrn_reflns_limit_h_max 40
_diffrn_reflns_limit_h_min -40
_diffrn_reflns_limit_k_max 7
_diffrn_reflns_limit_k_min -6
_diffrn_reflns_limit_l_max 27
_diffrn_reflns_limit_l_min -27
_diffrn_reflns_number 27621
_diffrn_reflns_point_group_measured_fraction_full 0.999
_diffrn_reflns_point_group_measured_fraction_max 0.999
_diffrn_reflns_theta_full 26.000
_diffrn_reflns_theta_max 27.874
_diffrn_reflns_theta_min 2.189
_diffrn_source 'sealed tube'
_exptl_absorpt_coefficient_mu 2.916
_exptl_absorpt_correction_T_max 0.7460
_exptl_absorpt_correction_T_min 0.5808
_exptl_absorpt_correction_type multi-scan
_exptl_absorpt_process_details
'SADABS-2012/1 (Bruker,2012) was used for absorption correction. wR2(int) was 0.0709 before and 0.0515 after correction. The Ratio of minimum to maximum transmission is 0.7786. The \l/2 correction factor is 0.0015.'
_exptl_crystal_colour green
_exptl_crystal_colour_primary green
_exptl_crystal_density_diffrn 1.605
_exptl_crystal_description plank
_exptl_crystal_F_000 1748
_exptl_crystal_size_max 0.55
_exptl_crystal_size_mid 0.04
_exptl_crystal_size_min 0.025
_refine_diff_density_max 0.794
_refine_diff_density_min -0.443
_refine_diff_density_rms 0.076
_refine_ls_abs_structure_details
;
 Refined as an inversion twin.
;
_refine_ls_abs_structure_Flack 0.376(10)
_refine_ls_extinction_method none
_refine_ls_goodness_of_fit_ref 1.028
_refine_ls_hydrogen_treatment constr
_refine_ls_matrix_type full
_refine_ls_number_parameters 438
_refine_ls_number_reflns 8500
_refine_ls_number_restraints 2
_refine_ls_restrained_S_all 1.028
_refine_ls_R_factor_all 0.0497
_refine_ls_R_factor_gt 0.0331
_refine_ls_shift/su_max 0.001
_refine_ls_shift/su_mean 0.000
_refine_ls_structure_factor_coef Fsqd
_refine_ls_weighting_details 'w=1/[\s^2^(Fo^2^)+(0.0405P)^2^] where P=(Fo^2^+2Fc^2^)/3'
_refine_ls_weighting_scheme calc
_refine_ls_wR_factor_gt 0.0754
_refine_ls_wR_factor_ref 0.0816
_reflns_Friedel_coverage 0.999
_reflns_Friedel_fraction_full 0.999
_reflns_Friedel_fraction_max 0.999
_reflns_number_gt 6714
_reflns_number_total 8500
_reflns_threshold_expression 'I > 2\s(I)'
_cod_data_source_file c8nj00017d2.cif
_cod_data_source_block structure2
_cod_depositor_comments 'Adding full bibliography for 7057015--7057017.cif.'
_cod_database_code 7057017
_shelx_shelxl_version_number 2014/7
_shelx_space_group_comment
;
The symmetry employed for this shelxl refinement is uniquely defined
by the following loop, which should always be used as a source of
symmetry information in preference to the above space-group names.
They are only intended as comments.
;
_shelx_estimated_absorpt_t_max 0.931
_shelx_estimated_absorpt_t_min 0.297
_olex2_refinement_description
;
1. Twinned data refinement
 Scales: 0.624(10)
 0.376(10)
2. Fixed Uiso
 At 1.2 times of:
  All C(H) groups, All C(H,H) groups, All N(H) groups, All N(H,H) groups
 At 1.5 times of:
  All C(H,H,H) groups
3.a Secondary CH2 refined with riding coordinates:
 C15(H15A,H15B), C25(H25A,H25B), C35(H35A,H35B), C45(H45A,H45B)
3.b Aromatic/amide H refined with riding coordinates:
 N12(H12), N22(H22), N32(H32), N42(H42), C11(H11), C21(H21), C31(H31), C41(H41)
3.c X=CH2 refined with riding coordinates:
 N13(H13A,H13B), N23(H23A,H23B), N33(H33A,H33B), N43(H43A,H43B)
3.d Idealised Me refined as rotating group:
 C16(H16A,H16B,H16C), C26(H26A,H26B,H26C), C36(H36A,H36B,H36C), C46(H46A,H46B,
 H46C)
;
_olex2_submission_special_instructions 'No special instructions were received'

loop_
_space_group_symop_operation_xyz
'x, y, z'
'x, -y, z+1/2'
'x+1/2, y+1/2, z'
'x+1/2, -y+1/2, z+1/2'

loop_
_atom_site_label
_atom_site_type_symbol
_atom_site_fract_x
_atom_site_fract_y
_atom_site_fract_z
_atom_site_U_iso_or_equiv
_atom_site_adp_type
_atom_site_occupancy
_atom_site_site_symmetry_order
_atom_site_calc_flag
_atom_site_refinement_flags_posn
Br1 Br 0.49936(2) -0.25737(6) 0.50032(2) 0.01931(11) Uani 1 1 d .
Cu1 Cu 0.49919(2) 0.23632(8) 0.50078(2) 0.01258(12) Uani 1 1 d .
O11 O 0.66600(15) 0.3850(9) 0.3463(2) 0.0315(11) Uani 1 1 d .
O12 O 0.65859(14) 0.6247(7) 0.4306(2) 0.0295(10) Uani 1 1 d .
O21 O 0.33226(15) 0.1369(9) 0.2580(2) 0.0349(11) Uani 1 1 d .
O22 O 0.33432(15) -0.1096(8) 0.3441(2) 0.0361(12) Uani 1 1 d .
O31 O 0.33140(14) 0.3930(8) 0.6531(2) 0.0309(10) Uani 1 1 d .
O32 O 0.34047(14) 0.6362(8) 0.5704(2) 0.0298(11) Uani 1 1 d .
O41 O 0.66767(13) 0.1089(8) 0.74057(19) 0.0310(11) Uani 1 1 d .
O42 O 0.66358(16) -0.1336(9) 0.6544(2) 0.0376(12) Uani 1 1 d .
N11 N 0.54576(14) 0.2483(8) 0.44474(19) 0.0171(9) Uani 1 1 d .
N12 N 0.55059(16) 0.0851(8) 0.3971(2) 0.0183(10) Uani 1 1 d .
H12 H 0.5325 -0.0344 0.3856 0.022 Uiso 1 1 calc R
N13 N 0.5983(2) -0.0022(10) 0.3232(3) 0.0369(17) Uani 1 1 d .
H13A H 0.5824 -0.1265 0.3082 0.044 Uiso 1 1 calc R
H13B H 0.6220 0.0349 0.3073 0.044 Uiso 1 1 calc R
N21 N 0.45100(15) 0.2364(8) 0.42162(19) 0.0166(9) Uani 1 1 d .
N22 N 0.44709(16) 0.4064(8) 0.3735(2) 0.0180(10) Uani 1 1 d .
H22 H 0.4658 0.5239 0.3726 0.022 Uiso 1 1 calc R
N23 N 0.3993(2) 0.5143(10) 0.2768(3) 0.0441(18) Uani 1 1 d .
H23A H 0.4156 0.6390 0.2717 0.053 Uiso 1 1 calc R
H23B H 0.3754 0.4839 0.2482 0.053 Uiso 1 1 calc R
N31 N 0.45264(14) 0.2546(7) 0.5574(2) 0.0176(9) Uani 1 1 d .
N32 N 0.44899(15) 0.0988(8) 0.6068(2) 0.0175(10) Uani 1 1 d .
H32 H 0.4679 -0.0161 0.6197 0.021 Uiso 1 1 calc R
N33 N 0.4018(2) 0.0240(9) 0.6834(3) 0.0293(15) Uani 1 1 d .
H33A H 0.4187 -0.0927 0.7013 0.035 Uiso 1 1 calc R
H33B H 0.3778 0.0618 0.6985 0.035 Uiso 1 1 calc R
N41 N 0.54745(15) 0.2283(7) 0.5798(2) 0.0168(9) Uani 1 1 d .
N42 N 0.55061(15) 0.3840(8) 0.6311(2) 0.0165(10) Uani 1 1 d .
H42 H 0.5312 0.4963 0.6344 0.020 Uiso 1 1 calc R
N43 N 0.5977(2) 0.4672(9) 0.7312(3) 0.0296(14) Uani 1 1 d .
H43A H 0.5804 0.5825 0.7402 0.035 Uiso 1 1 calc R
H43B H 0.6219 0.4327 0.7586 0.035 Uiso 1 1 calc R
C11 C 0.57934(19) 0.3930(10) 0.4471(3) 0.0193(12) Uani 1 1 d .
H11 H 0.5848 0.5238 0.4761 0.023 Uiso 1 1 calc R
C12 C 0.6063(2) 0.3322(10) 0.4018(3) 0.0214(13) Uani 1 1 d .
C13 C 0.58621(19) 0.1318(10) 0.3709(3) 0.0186(13) Uani 1 1 d .
C14 C 0.6462(2) 0.4431(12) 0.3889(3) 0.0233(14) Uani 1 1 d .
C15 C 0.6966(2) 0.7613(13) 0.4190(3) 0.0361(16) Uani 1 1 d .
H15A H 0.6905 0.8371 0.3756 0.043 Uiso 1 1 calc R
H15B H 0.7228 0.6579 0.4214 0.043 Uiso 1 1 calc R
C16 C 0.7039(3) 0.9468(13) 0.4718(4) 0.044(2) Uani 1 1 d .
H16A H 0.6776 1.0466 0.4688 0.065 Uiso 1 1 calc GR
H16B H 0.7293 1.0457 0.4667 0.065 Uiso 1 1 calc GR
H16C H 0.7097 0.8685 0.5144 0.065 Uiso 1 1 calc GR
C21 C 0.4161(2) 0.0980(10) 0.4057(3) 0.0188(12) Uani 1 1 d .
H21 H 0.4096 -0.0338 0.4308 0.023 Uiso 1 1 calc R
C22 C 0.38984(19) 0.1695(10) 0.3474(3) 0.0206(13) Uani 1 1 d .
C23 C 0.4111(2) 0.3699(11) 0.3284(3) 0.0215(13) Uani 1 1 d .
C24 C 0.3499(2) 0.0698(12) 0.3123(3) 0.0254(14) Uani 1 1 d .
C25 C 0.2944(2) -0.2299(16) 0.3084(4) 0.054(2) Uani 1 1 d .
H25A H 0.2695 -0.1169 0.2993 0.065 Uiso 1 1 calc R
H25B H 0.3003 -0.2936 0.2665 0.065 Uiso 1 1 calc R
C26 C 0.2839(3) -0.4247(16) 0.3503(4) 0.060(3) Uani 1 1 d .
H26A H 0.3102 -0.5223 0.3639 0.090 Uiso 1 1 calc GR
H26B H 0.2603 -0.5230 0.3260 0.090 Uiso 1 1 calc GR
H26C H 0.2741 -0.3582 0.3887 0.090 Uiso 1 1 calc GR
C31 C 0.4187(2) 0.3971(10) 0.5530(3) 0.0192(13) Uani 1 1 d .
H31 H 0.4128 0.5233 0.5225 0.023 Uiso 1 1 calc R
C32 C 0.39202(19) 0.3405(10) 0.5988(3) 0.0175(12) Uani 1 1 d .
C33 C 0.4127(2) 0.1441(10) 0.6332(3) 0.0189(12) Uani 1 1 d .
C34 C 0.3526(2) 0.4562(11) 0.6107(3) 0.0229(15) Uani 1 1 d .
C35 C 0.3024(2) 0.7713(12) 0.5803(3) 0.0373(16) Uani 1 1 d .
H35A H 0.3076 0.8455 0.6239 0.045 Uiso 1 1 calc R
H35B H 0.2761 0.6676 0.5765 0.045 Uiso 1 1 calc R
C36 C 0.2957(3) 0.9604(13) 0.5277(4) 0.043(2) Uani 1 1 d .
H36A H 0.3228 1.0540 0.5301 0.065 Uiso 1 1 calc GR
H36B H 0.2714 1.0649 0.5340 0.065 Uiso 1 1 calc GR
H36C H 0.2887 0.8843 0.4849 0.065 Uiso 1 1 calc GR
C41 C 0.5819(2) 0.0881(11) 0.5931(3) 0.0196(13) Uani 1 1 d .
H41 H 0.5880 -0.0393 0.5663 0.024 Uiso 1 1 calc R
C42 C 0.6086(2) 0.1506(10) 0.6522(3) 0.0198(12) Uani 1 1 d .
C43 C 0.5869(2) 0.3435(10) 0.6755(3) 0.0200(12) Uani 1 1 d .
C44 C 0.6486(3) 0.0435(12) 0.6872(3) 0.0259(15) Uani 1 1 d .
C45 C 0.7029(2) -0.2501(14) 0.6878(4) 0.051(2) Uani 1 1 d .
H45A H 0.6982 -0.3090 0.7307 0.062 Uiso 1 1 calc R
H45B H 0.7280 -0.1378 0.6946 0.062 Uiso 1 1 calc R
C46 C 0.7123(3) -0.4545(15) 0.6455(5) 0.064(3) Uani 1 1 d .
H46A H 0.6881 -0.5698 0.6417 0.096 Uiso 1 1 calc GR
H46B H 0.7400 -0.5313 0.6652 0.096 Uiso 1 1 calc GR
H46C H 0.7148 -0.3950 0.6023 0.096 Uiso 1 1 calc GR
Br2 Br 0.49898(2) -0.26192(10) 0.71996(3) 0.03095(14) Uani 1 1 d .
O1 O 0.49785(15) -0.2441(6) 0.3040(2) 0.0353(10) Uani 1 1 d .

loop_
_atom_site_aniso_label
_atom_site_aniso_U_11
_atom_site_aniso_U_22
_atom_site_aniso_U_33
_atom_site_aniso_U_23
_atom_site_aniso_U_13
_atom_site_aniso_U_12
Br1 0.0280(2) 0.00973(19) 0.0198(2) -0.0004(3) 0.00300(18) 0.0000(3)
Cu1 0.0147(2) 0.0146(2) 0.0082(2) -0.0010(4) 0.00135(18) 0.0001(4)
O11 0.023(3) 0.051(3) 0.020(2) 0.012(2) 0.005(2) -0.001(2)
O12 0.024(3) 0.034(2) 0.030(3) 0.005(2) 0.005(2) -0.012(2)
O21 0.027(3) 0.052(3) 0.023(2) -0.005(2) -0.002(2) -0.002(2)
O22 0.030(3) 0.047(3) 0.029(2) -0.003(2) -0.002(2) -0.023(2)
O31 0.024(3) 0.048(3) 0.023(2) -0.004(2) 0.010(2) 0.003(2)
O32 0.023(3) 0.036(3) 0.031(3) -0.001(2) 0.007(2) 0.016(2)
O41 0.017(2) 0.056(3) 0.017(2) 0.006(2) -0.0027(19) 0.005(2)
O42 0.029(3) 0.052(3) 0.032(3) 0.002(2) 0.003(2) 0.021(2)
N11 0.022(2) 0.018(2) 0.0116(19) -0.001(2) 0.0047(17) -0.002(2)
N12 0.023(3) 0.018(2) 0.014(2) -0.0061(19) 0.003(2) -0.003(2)
N13 0.036(4) 0.048(4) 0.031(4) -0.020(2) 0.016(3) -0.004(2)
N21 0.020(2) 0.017(2) 0.0121(19) 0.007(2) 0.0020(17) -0.005(2)
N22 0.025(3) 0.017(2) 0.011(2) 0.0043(18) 0.001(2) -0.004(2)
N23 0.046(5) 0.052(4) 0.031(4) 0.016(3) -0.004(3) -0.006(3)
N31 0.022(2) 0.017(2) 0.015(2) 0.010(2) 0.0058(18) 0.006(2)
N32 0.020(3) 0.022(2) 0.013(2) 0.0070(19) 0.008(2) 0.005(2)
N33 0.027(4) 0.043(3) 0.021(3) 0.012(2) 0.011(3) 0.009(2)
N41 0.020(2) 0.017(2) 0.0128(19) -0.003(2) 0.0000(17) 0.000(2)
N42 0.019(3) 0.017(2) 0.011(2) -0.0048(18) -0.002(2) 0.0032(19)
N43 0.025(3) 0.042(3) 0.017(3) -0.015(2) -0.010(2) 0.011(2)
C11 0.020(3) 0.018(3) 0.019(3) -0.002(2) 0.002(3) -0.005(2)
C12 0.023(3) 0.028(3) 0.012(3) 0.004(2) 0.000(3) 0.003(3)
C13 0.016(3) 0.026(3) 0.014(3) 0.001(2) 0.004(3) 0.002(2)
C14 0.019(4) 0.030(3) 0.019(3) 0.009(3) 0.000(3) 0.002(3)
C15 0.020(3) 0.050(4) 0.036(3) 0.019(4) -0.003(3) -0.014(3)
C16 0.031(5) 0.044(4) 0.051(5) 0.010(4) -0.006(4) -0.011(4)
C21 0.022(3) 0.021(3) 0.013(3) -0.003(2) 0.003(2) -0.009(3)
C22 0.021(3) 0.028(3) 0.013(3) -0.002(2) 0.005(3) 0.001(2)
C23 0.022(3) 0.030(3) 0.013(3) 0.001(2) 0.004(3) -0.002(3)
C24 0.019(4) 0.035(3) 0.021(3) -0.006(3) 0.002(3) -0.004(3)
C25 0.034(4) 0.075(6) 0.050(4) -0.017(5) 0.002(4) -0.031(4)
C26 0.057(6) 0.069(5) 0.062(6) -0.020(5) 0.032(5) -0.037(5)
C31 0.023(4) 0.021(3) 0.013(3) 0.005(2) 0.003(3) 0.004(3)
C32 0.017(3) 0.022(3) 0.014(3) -0.001(2) 0.004(2) 0.002(2)
C33 0.018(3) 0.026(3) 0.012(3) -0.004(2) 0.001(2) -0.001(2)
C34 0.017(4) 0.031(3) 0.020(3) -0.011(3) 0.000(3) 0.003(3)
C35 0.027(3) 0.048(4) 0.034(3) -0.015(4) -0.002(3) 0.017(4)
C36 0.039(5) 0.043(4) 0.042(5) -0.014(3) -0.010(4) 0.020(4)
C41 0.020(4) 0.023(3) 0.014(3) -0.004(2) 0.001(3) 0.002(3)
C42 0.019(3) 0.024(3) 0.016(3) 0.002(2) 0.004(3) 0.006(2)
C43 0.021(3) 0.025(3) 0.013(3) 0.002(2) 0.000(2) -0.005(2)
C44 0.023(4) 0.037(3) 0.019(3) 0.011(3) 0.008(3) 0.006(3)
C45 0.032(4) 0.074(5) 0.046(4) 0.011(5) 0.003(3) 0.030(4)
C46 0.061(6) 0.068(5) 0.071(6) 0.038(5) 0.035(5) 0.041(5)
Br2 0.0453(3) 0.0270(3) 0.0208(2) 0.0025(3) 0.0067(2) 0.0135(3)
O1 0.040(2) 0.0147(19) 0.048(3) -0.0002(18) 0.001(2) -0.0154(18)

loop_
_atom_type_symbol
_atom_type_description
_atom_type_scat_dispersion_real
_atom_type_scat_dispersion_imag
_atom_type_scat_source
C C 0.0033 0.0016 'International Tables Vol C Tables 4.2.6.8 and 6.1.1.4'
H H 0.0000 0.0000 'International Tables Vol C Tables 4.2.6.8 and 6.1.1.4'
Br Br -0.2901 2.4595 'International Tables Vol C Tables 4.2.6.8 and 6.1.1.4'
Cu Cu 0.3201 1.2651 'International Tables Vol C Tables 4.2.6.8 and 6.1.1.4'
N N 0.0061 0.0033 'International Tables Vol C Tables 4.2.6.8 and 6.1.1.4'
O O 0.0106 0.0060 'International Tables Vol C Tables 4.2.6.8 and 6.1.1.4'

loop_
_geom_angle_atom_site_label_1
_geom_angle_atom_site_label_2
_geom_angle_atom_site_label_3
_geom_angle
_geom_angle_site_symmetry_3
Cu1 Br1 Cu1 179.52(3) 1_545
Br1 Cu1 Br1 179.52(3) 1_565
N11 Cu1 Br1 87.84(12) 1_565
N11 Cu1 Br1 91.70(12) .
N11 Cu1 N21 91.10(17) .
N11 Cu1 N31 175.13(12) .
N11 Cu1 N41 88.83(18) .
N21 Cu1 Br1 89.93(12) .
N21 Cu1 Br1 89.92(13) 1_565
N31 Cu1 Br1 87.30(12) 1_565
N31 Cu1 Br1 93.16(12) .
N31 Cu1 N21 89.13(18) .
N31 Cu1 N41 91.05(17) .
N41 Cu1 Br1 88.79(12) .
N41 Cu1 Br1 91.36(12) 1_565
N41 Cu1 N21 178.71(12) .
C14 O12 C15 115.8(5) .
C24 O22 C25 115.4(6) .
C34 O32 C35 117.2(5) .
C44 O42 C45 115.2(6) .
N12 N11 Cu1 125.2(3) .
C11 N11 Cu1 129.7(4) .
C11 N11 N12 104.9(4) .
N11 N12 H12 124.3 .
C13 N12 N11 111.3(4) .
C13 N12 H12 124.3 .
H13A N13 H13B 120.0 .
C13 N13 H13A 120.0 .
C13 N13 H13B 120.0 .
N22 N21 Cu1 123.7(3) .
C21 N21 Cu1 130.9(4) .
C21 N21 N22 105.2(4) .
N21 N22 H22 124.4 .
C23 N22 N21 111.3(4) .
C23 N22 H22 124.4 .
H23A N23 H23B 120.0 .
C23 N23 H23A 120.0 .
C23 N23 H23B 120.0 .
N32 N31 Cu1 124.7(3) .
C31 N31 Cu1 129.2(3) .
C31 N31 N32 106.0(4) .
N31 N32 H32 124.2 .
C33 N32 N31 111.5(4) .
C33 N32 H32 124.2 .
H33A N33 H33B 120.0 .
C33 N33 H33A 120.0 .
C33 N33 H33B 120.0 .
N42 N41 Cu1 124.4(3) .
C41 N41 Cu1 129.7(4) .
C41 N41 N42 105.9(4) .
N41 N42 H42 124.2 .
C43 N42 N41 111.6(4) .
C43 N42 H42 124.2 .
H43A N43 H43B 120.0 .
C43 N43 H43A 120.0 .
C43 N43 H43B 120.0 .
N11 C11 H11 123.9 .
N11 C11 C12 112.2(5) .
C12 C11 H11 123.9 .
C11 C12 C14 129.9(6) .
C13 C12 C11 104.1(5) .
C13 C12 C14 126.0(5) .
N12 C13 N13 122.9(6) .
N12 C13 C12 107.4(5) .
N13 C13 C12 129.6(6) .
O11 C14 O12 123.9(6) .
O11 C14 C12 125.1(6) .
O12 C14 C12 111.0(6) .
O12 C15 H15A 110.7 .
O12 C15 H15B 110.7 .
O12 C15 C16 105.4(5) .
H15A C15 H15B 108.8 .
C16 C15 H15A 110.7 .
C16 C15 H15B 110.7 .
C15 C16 H16A 109.5 .
C15 C16 H16B 109.5 .
C15 C16 H16C 109.5 .
H16A C16 H16B 109.5 .
H16A C16 H16C 109.5 .
H16B C16 H16C 109.5 .
N21 C21 H21 124.2 .
N21 C21 C22 111.7(5) .
C22 C21 H21 124.2 .
C21 C22 C24 130.3(6) .
C23 C22 C21 104.7(5) .
C23 C22 C24 125.0(6) .
N22 C23 N23 122.9(6) .
N22 C23 C22 107.1(5) .
N23 C23 C22 130.0(6) .
O21 C24 O22 123.4(6) .
O21 C24 C22 123.6(6) .
O22 C24 C22 112.9(6) .
O22 C25 H25A 110.4 .
O22 C25 H25B 110.4 .
H25A C25 H25B 108.6 .
C26 C25 O22 106.8(7) .
C26 C25 H25A 110.4 .
C26 C25 H25B 110.4 .
C25 C26 H26A 109.5 .
C25 C26 H26B 109.5 .
C25 C26 H26C 109.5 .
H26A C26 H26B 109.5 .
H26A C26 H26C 109.5 .
H26B C26 H26C 109.5 .
N31 C31 H31 124.2 .
N31 C31 C32 111.6(5) .
C32 C31 H31 124.2 .
C31 C32 C33 105.0(5) .
C31 C32 C34 129.0(6) .
C33 C32 C34 126.0(5) .
N32 C33 C32 105.8(5) .
N33 C33 N32 124.2(6) .
N33 C33 C32 130.0(5) .
O31 C34 O32 123.2(6) .
O31 C34 C32 124.0(6) .
O32 C34 C32 112.7(6) .
O32 C35 H35A 110.5 .
O32 C35 H35B 110.5 .
O32 C35 C36 106.2(6) .
H35A C35 H35B 108.7 .
C36 C35 H35A 110.5 .
C36 C35 H35B 110.5 .
C35 C36 H36A 109.5 .
C35 C36 H36B 109.5 .
C35 C36 H36C 109.5 .
H36A C36 H36B 109.5 .
H36A C36 H36C 109.5 .
H36B C36 H36C 109.5 .
N41 C41 H41 124.3 .
N41 C41 C42 111.3(5) .
C42 C41 H41 124.3 .
C41 C42 C43 105.0(5) .
C41 C42 C44 130.9(6) .
C43 C42 C44 124.1(6) .
N42 C43 N43 124.0(6) .
N42 C43 C42 106.2(5) .
N43 C43 C42 129.7(6) .
O41 C44 O42 122.7(6) .
O41 C44 C42 124.3(6) .
O42 C44 C42 113.0(6) .
O42 C45 H45A 110.3 .
O42 C45 H45B 110.3 .
O42 C45 C46 107.1(6) .
H45A C45 H45B 108.6 .
C46 C45 H45A 110.3 .
C46 C45 H45B 110.3 .
C45 C46 H46A 109.5 .
C45 C46 H46B 109.5 .
C45 C46 H46C 109.5 .
H46A C46 H46B 109.5 .
H46A C46 H46C 109.5 .
H46B C46 H46C 109.5 .

loop_
_geom_bond_atom_site_label_1
_geom_bond_atom_site_label_2
_geom_bond_distance
_geom_bond_site_symmetry_2
Br1 Cu1 2.7804(6) .
Br1 Cu1 2.8514(6) 1_545
Cu1 Br1 2.8514(6) 1_565
Cu1 N11 2.005(4) .
Cu1 N21 2.020(4) .
Cu1 N31 2.014(4) .
Cu1 N41 2.019(4) .
O11 C14 1.208(8) .
O12 C14 1.354(8) .
O12 C15 1.455(7) .
O21 C24 1.228(8) .
O22 C24 1.343(8) .
O22 C25 1.484(8) .
O31 C34 1.239(8) .
O32 C34 1.329(8) .
O32 C35 1.441(7) .
O41 C44 1.223(8) .
O42 C44 1.337(8) .
O42 C45 1.445(8) .
N11 N12 1.382(6) .
N11 C11 1.310(7) .
N12 H12 0.8800 .
N12 C13 1.335(7) .
N13 H13A 0.8800 .
N13 H13B 0.8800 .
N13 C13 1.353(7) .
N21 N22 1.378(6) .
N21 C21 1.323(7) .
N22 H22 0.8800 .
N22 C23 1.341(7) .
N23 H23A 0.8800 .
N23 H23B 0.8800 .
N23 C23 1.348(8) .
N31 N32 1.375(6) .
N31 C31 1.308(7) .
N32 H32 0.8800 .
N32 C33 1.352(7) .
N33 H33A 0.8800 .
N33 H33B 0.8800 .
N33 C33 1.341(7) .
N41 N42 1.375(6) .
N41 C41 1.312(7) .
N42 H42 0.8800 .
N42 C43 1.342(7) .
N43 H43A 0.8800 .
N43 H43B 0.8800 .
N43 C43 1.347(7) .
C11 H11 0.9500 .
C11 C12 1.406(8) .
C12 C13 1.390(8) .
C12 C14 1.446(9) .
C15 H15A 0.9900 .
C15 H15B 0.9900 .
C15 C16 1.509(11) .
C16 H16A 0.9800 .
C16 H16B 0.9800 .
C16 H16C 0.9800 .
C21 H21 0.9500 .
C21 C22 1.398(8) .
C22 C23 1.396(8) .
C22 C24 1.432(9) .
C25 H25A 0.9900 .
C25 H25B 0.9900 .
C25 C26 1.474(11) .
C26 H26A 0.9800 .
C26 H26B 0.9800 .
C26 H26C 0.9800 .
C31 H31 0.9500 .
C31 C32 1.402(8) .
C32 C33 1.410(8) .
C32 C34 1.438(9) .
C35 H35A 0.9900 .
C35 H35B 0.9900 .
C35 C36 1.518(10) .
C36 H36A 0.9800 .
C36 H36B 0.9800 .
C36 H36C 0.9800 .
C41 H41 0.9500 .
C41 C42 1.404(8) .
C42 C43 1.406(8) .
C42 C44 1.449(9) .
C45 H45A 0.9900 .
C45 H45B 0.9900 .
C45 C46 1.509(11) .
C46 H46A 0.9800 .
C46 H46B 0.9800 .
C46 H46C 0.9800 .

loop_
_geom_torsion_atom_site_label_1
_geom_torsion_atom_site_label_2
_geom_torsion_atom_site_label_3
_geom_torsion_atom_site_label_4
_geom_torsion
Cu1 N11 N12 C13 -176.0(4)
Cu1 N11 C11 C12 175.8(4)
Cu1 N21 N22 C23 -177.1(4)
Cu1 N21 C21 C22 176.8(4)
Cu1 N31 N32 C33 -175.4(4)
Cu1 N31 C31 C32 175.2(4)
Cu1 N41 N42 C43 -177.4(4)
Cu1 N41 C41 C42 177.0(4)
N11 N12 C13 N13 179.9(5)
N11 N12 C13 C12 0.3(6)
N11 C11 C12 C13 -0.5(6)
N11 C11 C12 C14 -179.6(6)
N12 N11 C11 C12 0.6(6)
N21 N22 C23 N23 178.8(6)
N21 N22 C23 C22 0.7(6)
N21 C21 C22 C23 -1.1(6)
N21 C21 C22 C24 179.0(6)
N22 N21 C21 C22 1.5(6)
N31 N32 C33 N33 -178.0(5)
N31 N32 C33 C32 -0.1(6)
N31 C31 C32 C33 -0.1(7)
N31 C31 C32 C34 178.5(6)
N32 N31 C31 C32 0.0(6)
N41 N42 C43 N43 -178.7(5)
N41 N42 C43 C42 -0.2(6)
N41 C41 C42 C43 1.0(7)
N41 C41 C42 C44 177.8(6)
N42 N41 C41 C42 -1.1(6)
C11 N11 N12 C13 -0.6(6)
C11 C12 C13 N12 0.1(6)
C11 C12 C13 N13 -179.5(6)
C11 C12 C14 O11 -175.9(6)
C11 C12 C14 O12 3.2(9)
C13 C12 C14 O11 5.2(10)
C13 C12 C14 O12 -175.7(5)
C14 O12 C15 C16 -178.9(5)
C14 C12 C13 N12 179.2(6)
C14 C12 C13 N13 -0.4(10)
C15 O12 C14 O11 3.7(9)
C15 O12 C14 C12 -175.4(5)
C21 N21 N22 C23 -1.4(6)
C21 C22 C23 N22 0.2(6)
C21 C22 C23 N23 -177.6(6)
C21 C22 C24 O21 -172.7(6)
C21 C22 C24 O22 5.5(9)
C23 C22 C24 O21 7.5(10)
C23 C22 C24 O22 -174.3(6)
C24 O22 C25 C26 177.9(7)
C24 C22 C23 N22 -179.9(6)
C24 C22 C23 N23 2.2(10)
C25 O22 C24 O21 1.8(10)
C25 O22 C24 C22 -176.4(6)
C31 N31 N32 C33 0.1(6)
C31 C32 C33 N32 0.1(6)
C31 C32 C33 N33 177.8(6)
C31 C32 C34 O31 -179.4(6)
C31 C32 C34 O32 2.0(9)
C33 C32 C34 O31 -1.1(10)
C33 C32 C34 O32 -179.7(5)
C34 O32 C35 C36 -179.2(6)
C34 C32 C33 N32 -178.5(6)
C34 C32 C33 N33 -0.8(10)
C35 O32 C34 O31 4.2(9)
C35 O32 C34 C32 -177.2(5)
C41 N41 N42 C43 0.8(6)
C41 C42 C43 N42 -0.4(6)
C41 C42 C43 N43 177.9(6)
C41 C42 C44 O41 -176.0(6)
C41 C42 C44 O42 5.3(10)
C43 C42 C44 O41 0.3(10)
C43 C42 C44 O42 -178.4(6)
C44 O42 C45 C46 175.6(6)
C44 C42 C43 N42 -177.5(5)
C44 C42 C43 N43 0.9(10)
C45 O42 C44 O41 2.7(9)
C45 O42 C44 C42 -178.6(6)

loop_
_twin_individual_id
_twin_individual_mass_fraction_refined
1 0.624(10)
2 0.376(10)
